data_7022073
loop_
_publ_author_name
'Zhang, Weisong'
'Gong, Jingjing'
'Zhang, Lili'
'Yang, Yanan'
'Liu, Yang'
'Zhang, Hengchao'
'Zhang, Guangju'
'Dong, Huan'
'Hu, Hailiang'
'Zhao, Fangfang'
'Kang, Zhenhui'

_publ_section_title
;
 Transition metal-induced self-assembly of small molybdenum clusters.
;
_journal_issue 5
_journal_name_full 'Dalton transactions (Cambridge, England : 2003)'
_journal_page_first 1760
_journal_page_last 1769
_journal_paper_doi 10.1039/c2dt31595e
_journal_volume 42
_journal_year 2013
_chemical_formula_moiety (C2N2H10){Cu(C2N2H8)2[P2Mo5O23H2]}2(H2O)
_chemical_formula_sum 'C6 H32 Cu Mo5 N6 O25 P2'
_chemical_formula_weight 1193.56
_chemical_name_systematic
;
?
;
_space_group_IT_number 2
_symmetry_cell_setting triclinic
_symmetry_space_group_name_Hall '-P 1'
_symmetry_space_group_name_H-M 'P -1'
_atom_sites_solution_hydrogens geom
_atom_sites_solution_primary direct
_atom_sites_solution_secondary difmap
_audit_creation_method SHELXL-97
_cell_angle_alpha 75.6950(10)
_cell_angle_beta 89.4660(10)
_cell_angle_gamma 86.4240(10)
_cell_formula_units_Z 2
_cell_length_a 10.6894(5)
_cell_length_b 11.1431(6)
_cell_length_c 12.8197(7)
_cell_measurement_reflns_used 17154
_cell_measurement_temperature 150(2)
_cell_measurement_theta_max 27.491
_cell_measurement_theta_min 2.594
_cell_volume 1476.74(13)
_computing_cell_refinement 'Bruker SAINT'
_computing_data_collection 'Bruker APEX2'
_computing_data_reduction 'Bruker SAINT'
_computing_molecular_graphics 'Bruker SHELXTL'
_computing_publication_material 'Bruker SHELXTL'
_computing_structure_refinement 'SHELXL-97 (Sheldrick, 1997)'
_computing_structure_solution 'SHELXS-97 (Sheldrick, 1990)'
_diffrn_ambient_temperature 150(2)
_diffrn_measured_fraction_theta_full 0.989
_diffrn_measured_fraction_theta_max 0.989
_diffrn_measurement_device_type 'Bruker APEX-II CCD'
_diffrn_measurement_method '\f and \w scans'
_diffrn_radiation_monochromator graphite
_diffrn_radiation_source 'fine-focus sealed tube'
_diffrn_radiation_type MoK\a
_diffrn_radiation_wavelength 0.71073
_diffrn_reflns_av_R_equivalents 0.0144
_diffrn_reflns_av_sigmaI/netI 0.0126
_diffrn_reflns_limit_h_max 12
_diffrn_reflns_limit_h_min -8
_diffrn_reflns_limit_k_max 13
_diffrn_reflns_limit_k_min -13
_diffrn_reflns_limit_l_max 15
_diffrn_reflns_limit_l_min -15
_diffrn_reflns_number 20306
_diffrn_reflns_theta_full 25.02
_diffrn_reflns_theta_max 25.02
_diffrn_reflns_theta_min 1.64
_exptl_absorpt_coefficient_mu 2.982
_exptl_absorpt_correction_T_max 0.7547
_exptl_absorpt_correction_T_min 0.4682
_exptl_absorpt_correction_type multi-scan
_exptl_absorpt_process_details '(SADABS; Sheldrick, 2003)'
_exptl_crystal_colour purple
_exptl_crystal_density_diffrn 2.684
_exptl_crystal_density_method 'not measured'
_exptl_crystal_description block
_exptl_crystal_F_000 1158
_exptl_crystal_size_max 0.30
_exptl_crystal_size_mid 0.10
_exptl_crystal_size_min 0.10
_refine_diff_density_max 2.654
_refine_diff_density_min -4.101
_refine_diff_density_rms 0.201
_refine_ls_extinction_method none
_refine_ls_goodness_of_fit_ref 1.096
_refine_ls_hydrogen_treatment mixed
_refine_ls_matrix_type full
_refine_ls_number_parameters 421
_refine_ls_number_reflns 5171
_refine_ls_number_restraints 22
_refine_ls_restrained_S_all 1.109
_refine_ls_R_factor_all 0.0426
_refine_ls_R_factor_gt 0.0409
_refine_ls_shift/su_max 0.016
_refine_ls_shift/su_mean 0.000
_refine_ls_structure_factor_coef Fsqd
_refine_ls_weighting_details 'calc w=1/[\s^2^(Fo^2^)+(0.0759P)^2^+12.1450P] where P=(Fo^2^+2Fc^2^)/3'
_refine_ls_weighting_scheme calc
_refine_ls_wR_factor_gt 0.1266
_refine_ls_wR_factor_ref 0.1284
_reflns_number_gt 4894
_reflns_number_total 5171
_reflns_threshold_expression >2sigma(I)
_cod_data_source_file c2dt31595e.txt
_cod_data_source_block 7
_cod_depositor_comments
;
The following automatic conversions were performed:

'_symmetry_cell_setting' value 'Triclinic' changed to 'triclinic'
according to /home/saulius/struct/CIF-dictionaries/cif_core.dic
dictionary named 'cif_core.dic' version 2.4.2 from 2011-04-26.

Automatic conversion script
Id: cif_fix_values 1891 2012-01-12 08:04:46Z andrius 
;
_cod_database_code 7022073

loop_
_symmetry_equiv_pos_as_xyz
'x, y, z'
'-x, -y, -z'

loop_
_atom_site_label
_atom_site_type_symbol
_atom_site_fract_x
_atom_site_fract_y
_atom_site_fract_z
_atom_site_U_iso_or_equiv
_atom_site_adp_type
_atom_site_occupancy
_atom_site_symmetry_multiplicity
_atom_site_calc_flag
_atom_site_refinement_flags
_atom_site_disorder_assembly
_atom_site_disorder_group
P1 P 0.39380(10) 0.87645(10) 0.13494(8) 0.0167(2) Uani 1 1 d . . .
P2 P 0.39320(12) 0.62548(10) 0.39204(9) 0.0215(3) Uani 1 1 d . . .
Mo1 Mo 0.11893(4) 0.76325(3) 0.26480(3) 0.01996(9) Uani 1 1 d . . .
Mo2 Mo 0.30353(4) 0.58509(3) 0.14119(3) 0.02274(9) Uani 1 1 d . . .
Mo3 Mo 0.61093(4) 0.63514(3) 0.17902(3) 0.02109(9) Uani 1 1 d . . .
Mo4 Mo 0.62588(4) 0.82566(3) 0.34322(3) 0.02014(9) Uani 1 1 d . . .
Mo5 Mo 0.30065(4) 0.95192(3) 0.36060(3) 0.02087(9) Uani 1 1 d . . .
Cu1 Cu 0.0000 1.0000 0.0000 0.02610(19) Uani 1 2 d S . .
Cu2 Cu 0.0000 0.5000 0.5000 0.0523(3) Uani 1 2 d S . .
O1 O 0.0243(4) 0.7074(3) 0.3717(3) 0.0347(9) Uani 1 1 d . . .
O2 O 0.0184(3) 0.8168(3) 0.1589(3) 0.0290(8) Uani 1 1 d . . .
O3 O 0.1765(3) 0.6037(3) 0.2426(3) 0.0251(8) Uani 1 1 d . . .
O4 O 0.3210(4) 0.4261(3) 0.1736(3) 0.0356(9) Uani 1 1 d . . .
O5 O 0.2222(4) 0.6217(3) 0.0228(3) 0.0347(9) Uani 1 1 d . . .
O6 O 0.4665(3) 0.6307(3) 0.0901(3) 0.0259(8) Uani 1 1 d . . .
O7 O 0.6589(4) 0.4813(3) 0.2175(3) 0.0332(9) Uani 1 1 d . . .
O8 O 0.7066(3) 0.6985(3) 0.0757(3) 0.0333(9) Uani 1 1 d . . .
O9 O 0.6879(3) 0.6817(3) 0.2965(3) 0.0246(8) Uani 1 1 d . . .
O10 O 0.7081(3) 0.8008(3) 0.4614(3) 0.0331(9) Uani 1 1 d . . .
O11 O 0.6998(3) 0.9427(3) 0.2602(3) 0.0336(9) Uani 1 1 d . . .
O12 O 0.4763(3) 0.9125(3) 0.3753(3) 0.0244(8) Uani 1 1 d . . .
O13 O 0.2559(4) 0.9083(4) 0.4916(3) 0.0346(9) Uani 1 1 d . . .
O14 O 0.2899(4) 1.1113(3) 0.3333(3) 0.0318(9) Uani 1 1 d . . .
O15 O 0.1512(3) 0.9211(3) 0.2908(3) 0.0244(8) Uani 1 1 d . . .
O16 O 0.4250(3) 0.9204(3) 0.0157(2) 0.0250(8) Uani 1 1 d . . .
O17 O 0.2838(3) 0.7905(3) 0.1449(2) 0.0204(7) Uani 1 1 d . . .
O18 O 0.5095(3) 0.8050(3) 0.1982(2) 0.0216(7) Uani 1 1 d . . .
O19 O 0.3578(3) 0.9847(3) 0.1833(2) 0.0212(7) Uani 1 1 d . . .
O20 O 0.3303(4) 0.5214(3) 0.4766(3) 0.0349(9) Uani 1 1 d . . .
O21 O 0.2956(3) 0.7346(3) 0.3639(2) 0.0235(8) Uani 1 1 d . . .
O22 O 0.4331(3) 0.5746(3) 0.2946(3) 0.0256(8) Uani 1 1 d . . .
O23 O 0.5068(3) 0.6625(3) 0.4442(2) 0.0248(8) Uani 1 1 d . . .
O1W O 0.0609(8) 0.0428(8) 0.5661(5) 0.138(3) Uani 1 1 d DU . .
H1WA H 0.0857(7) 0.0484(11) 0.5046(7) 0.207 Uiso 1 1 d D . .
H1WB H 0.1107(15) -0.0119(18) 0.5990(10) 0.207 Uiso 1 1 d D . .
O2W O 0.9281(7) 0.4871(7) 0.1032(9) 0.199(5) Uani 1 1 d D . .
H2WA H 0.9378(8) 0.4254(5) 0.0814(10) 0.239 Uiso 1 1 d D . .
H2WB H 0.8515(8) 0.4966(13) 0.0927(7) 0.239 Uiso 1 1 d D . .
C1 C 0.0471(6) 1.2014(5) 0.0890(5) 0.0438(15) Uani 1 1 d . . .
H1A H 0.0218 1.2684 0.0274 0.053 Uiso 1 1 calc R . .
H1B H 0.0978 1.2348 0.1362 0.053 Uiso 1 1 calc R . .
C2 C -0.0667(6) 1.1477(6) 0.1479(4) 0.0425(15) Uani 1 1 d . . .
H2A H -0.0423 1.0890 0.2149 0.051 Uiso 1 1 calc R . .
H2B H -0.1221 1.2130 0.1640 0.051 Uiso 1 1 calc R . .
C3 C 0.0449(7) 0.3293(8) 0.3609(6) 0.064(2) Uani 1 1 d . . .
H3C H 0.0095 0.2573 0.4075 0.076 Uiso 1 1 calc RD A 1
H3D H 0.0963 0.3037 0.3065 0.076 Uiso 1 1 calc R A 1
C4 C -0.0666(13) 0.4386(12) 0.3057(7) 0.059(3) Uiso 0.564(17) 1 d P B 1
H4A H -0.0296 0.5083 0.2572 0.070 Uiso 0.564(17) 1 calc PR B 1
H4B H -0.1261 0.4051 0.2654 0.070 Uiso 0.564(17) 1 calc PR B 1
C4' C -0.0858(13) 0.3551(14) 0.3579(9) 0.059(3) Uiso 0.44 1 d P B 2
H4'A H -0.1249 0.2865 0.4060 0.070 Uiso 0.436(17) 1 calc PR B 2
H4'B H -0.1162 0.3611 0.2856 0.070 Uiso 0.436(17) 1 calc PRD B 2
C5 C 0.5716(5) 0.2003(5) 0.3016(4) 0.0323(13) Uani 1 1 d . . .
H5A H 0.5436 0.1171 0.3279 0.039 Uiso 1 1 calc R . .
H5B H 0.6563 0.2005 0.3280 0.039 Uiso 1 1 calc R . .
C6 C 0.5733(5) 0.2321(5) 0.1797(4) 0.0355(13) Uani 1 1 d . . .
H6A H 0.5978 0.3167 0.1539 0.043 Uiso 1 1 calc R . .
H6B H 0.6370 0.1782 0.1569 0.043 Uiso 1 1 calc R . .
N1 N 0.1203(4) 1.1030(4) 0.0530(4) 0.0318(11) Uani 1 1 d . . .
H1C H 0.1664 1.0554 0.1080 0.038 Uiso 1 1 calc R . .
H1D H 0.1725 1.1367 -0.0002 0.038 Uiso 1 1 calc R . .
N2 N -0.1308(4) 1.0844(4) 0.0758(3) 0.0311(11) Uani 1 1 d . . .
H2C H -0.1786 1.1402 0.0273 0.037 Uiso 1 1 calc R . .
H2D H -0.1808 1.0280 0.1147 0.037 Uiso 1 1 calc R . .
N3 N 0.1156(5) 0.3980(6) 0.4221(5) 0.0553(16) Uani 1 1 d . B .
H3A H 0.1653 0.4490 0.3770 0.066 Uiso 1 1 calc R . .
H3B H 0.1649 0.3440 0.4707 0.066 Uiso 1 1 calc R . .
N4 N -0.1262(6) 0.4762(6) 0.3905(6) 0.074(2) Uani 1 1 d . . .
H4C H -0.1789 0.4186 0.4230 0.089 Uiso 1 1 calc RD B 1
H4D H -0.1718 0.5479 0.3646 0.089 Uiso 1 1 calc R B 1
N5 N 0.4890(5) 0.2876(4) 0.3453(3) 0.0379(12) Uani 1 1 d . . .
H5C H 0.4914 0.2649 0.4169 0.057 Uiso 1 1 calc R . .
H5D H 0.4108 0.2865 0.3226 0.057 Uiso 1 1 calc R . .
H5E H 0.5153 0.3639 0.3227 0.057 Uiso 1 1 calc R . .
N6 N 0.4526(4) 0.2207(4) 0.1278(3) 0.0282(10) Uani 1 1 d . . .
H6C H 0.4615 0.2405 0.0566 0.042 Uiso 1 1 calc R . .
H6D H 0.3939 0.2717 0.1462 0.042 Uiso 1 1 calc R . .
H6E H 0.4300 0.1429 0.1495 0.042 Uiso 1 1 calc R . .

loop_
_atom_site_aniso_label
_atom_site_aniso_U_11
_atom_site_aniso_U_22
_atom_site_aniso_U_33
_atom_site_aniso_U_23
_atom_site_aniso_U_13
_atom_site_aniso_U_12
P1 0.0230(5) 0.0138(5) 0.0125(5) -0.0024(4) -0.0017(4) 0.0013(4)
P2 0.0316(6) 0.0151(5) 0.0161(5) -0.0013(4) -0.0073(4) 0.0029(4)
Mo1 0.02326(18) 0.01864(17) 0.01612(17) -0.00098(14) -0.00145(14) -0.00028(14)
Mo2 0.02826(19) 0.01662(17) 0.02430(18) -0.00771(14) -0.00811(15) 0.00337(15)
Mo3 0.02535(19) 0.01739(17) 0.02121(18) -0.00728(14) -0.00356(15) 0.00415(15)
Mo4 0.02366(18) 0.01779(17) 0.01975(17) -0.00634(14) -0.00425(14) 0.00043(14)
Mo5 0.02576(19) 0.02089(17) 0.01719(17) -0.00816(14) -0.00179(15) 0.00335(15)
Cu1 0.0216(4) 0.0323(4) 0.0232(4) -0.0054(3) -0.0017(3) 0.0023(3)
Cu2 0.0482(6) 0.0576(6) 0.0503(6) -0.0125(5) -0.0007(5) -0.0013(5)
O1 0.0392(19) 0.0369(19) 0.0269(17) -0.0058(15) 0.0049(15) -0.0037(16)
O2 0.0268(16) 0.0327(17) 0.0251(16) -0.0033(14) -0.0061(14) 0.0011(14)
O3 0.0320(17) 0.0195(14) 0.0232(15) -0.0036(12) -0.0015(13) -0.0031(13)
O4 0.046(2) 0.0210(16) 0.042(2) -0.0129(14) -0.0079(17) 0.0058(15)
O5 0.0402(19) 0.0340(18) 0.0312(17) -0.0115(14) -0.0149(15) 0.0039(16)
O6 0.0310(17) 0.0255(15) 0.0240(15) -0.0130(12) -0.0060(13) 0.0048(13)
O7 0.0382(19) 0.0220(16) 0.0407(19) -0.0122(14) -0.0093(16) 0.0075(14)
O8 0.0313(18) 0.0391(19) 0.0311(17) -0.0117(15) 0.0018(15) -0.0023(15)
O9 0.0282(16) 0.0207(14) 0.0253(15) -0.0078(12) -0.0068(13) 0.0060(13)
O10 0.0354(18) 0.0352(18) 0.0315(17) -0.0145(14) -0.0143(15) 0.0028(15)
O11 0.0344(18) 0.0264(17) 0.0401(19) -0.0073(15) 0.0064(16) -0.0064(15)
O12 0.0296(16) 0.0213(14) 0.0239(15) -0.0092(12) -0.0031(13) 0.0008(13)
O13 0.040(2) 0.045(2) 0.0189(15) -0.0113(14) 0.0018(14) 0.0055(17)
O14 0.0397(19) 0.0260(16) 0.0317(17) -0.0132(14) -0.0026(15) 0.0073(15)
O15 0.0255(15) 0.0228(15) 0.0234(15) -0.0048(12) -0.0026(13) 0.0065(13)
O16 0.0384(18) 0.0237(15) 0.0128(14) -0.0035(12) 0.0026(13) -0.0052(14)
O17 0.0264(15) 0.0151(13) 0.0194(14) -0.0041(11) -0.0011(12) 0.0004(12)
O18 0.0262(15) 0.0185(14) 0.0211(14) -0.0080(12) -0.0053(12) 0.0046(12)
O19 0.0283(15) 0.0166(14) 0.0186(14) -0.0048(11) -0.0031(12) 0.0014(12)
O20 0.0424(19) 0.0247(17) 0.0300(18) 0.0080(15) -0.0082(16) -0.0026(15)
O21 0.0311(16) 0.0198(14) 0.0185(14) -0.0033(12) -0.0063(13) 0.0029(13)
O22 0.0359(17) 0.0193(14) 0.0220(15) -0.0071(12) -0.0087(13) 0.0052(13)
O23 0.0343(17) 0.0190(14) 0.0192(15) -0.0024(12) -0.0078(13) 0.0048(13)
O1W 0.125(5) 0.149(5) 0.159(6) -0.074(4) 0.019(5) -0.004(5)
O2W 0.181(11) 0.214(11) 0.243(12) -0.132(9) 0.002(10) -0.013(9)
C1 0.043(3) 0.040(3) 0.053(3) -0.020(3) -0.011(3) 0.001(2)
C2 0.052(3) 0.049(3) 0.027(2) -0.014(2) -0.006(2) 0.013(3)
C3 0.044(4) 0.087(5) 0.073(4) -0.046(4) -0.003(3) 0.006(3)
C5 0.038(3) 0.026(2) 0.031(2) -0.005(2) -0.008(2) 0.001(2)
C6 0.039(3) 0.039(3) 0.033(2) -0.018(2) 0.006(2) -0.004(2)
N1 0.0242(19) 0.034(2) 0.033(2) -0.0026(18) -0.0046(17) 0.0021(17)
N2 0.027(2) 0.034(2) 0.028(2) -0.0018(18) -0.0031(17) 0.0025(17)
N3 0.048(3) 0.055(3) 0.057(3) -0.005(3) 0.001(3) 0.001(3)
N4 0.055(3) 0.070(4) 0.105(5) -0.036(3) -0.042(3) 0.006(3)
N5 0.060(3) 0.034(2) 0.0208(19) -0.0100(17) -0.005(2) 0.001(2)
N6 0.044(2) 0.0208(18) 0.0227(18) -0.0099(15) 0.0015(17) -0.0020(17)

loop_
_atom_type_symbol
_atom_type_description
_atom_type_scat_dispersion_real
_atom_type_scat_dispersion_imag
_atom_type_scat_source
C C 0.0033 0.0016 'International Tables Vol C Tables 4.2.6.8 and 6.1.1.4'
N N 0.0061 0.0033 'International Tables Vol C Tables 4.2.6.8 and 6.1.1.4'
O O 0.0106 0.0060 'International Tables Vol C Tables 4.2.6.8 and 6.1.1.4'
Mo Mo -1.6832 0.6857 'International Tables Vol C Tables 4.2.6.8 and 6.1.1.4'
P P 0.1023 0.0942 'International Tables Vol C Tables 4.2.6.8 and 6.1.1.4'
Cu Cu 0.3201 1.2651 'International Tables Vol C Tables 4.2.6.8 and 6.1.1.4'
H H 0.0000 0.0000 'International Tables Vol C Tables 4.2.6.8 and 6.1.1.4'

loop_
_geom_angle_atom_site_label_1
_geom_angle_atom_site_label_2
_geom_angle_atom_site_label_3
_geom_angle
_geom_angle_site_symmetry_1
_geom_angle_site_symmetry_3
O19 P1 O16 111.49(18) . .
O19 P1 O17 110.10(18) . .
O16 P1 O17 107.68(19) . .
O19 P1 O18 107.26(18) . .
O16 P1 O18 110.10(19) . .
O17 P1 O18 110.23(17) . .
O23 P2 O21 109.86(19) . .
O23 P2 O22 110.4(2) . .
O21 P2 O22 113.28(18) . .
O23 P2 O20 108.42(19) . .
O21 P2 O20 105.9(2) . .
O22 P2 O20 108.7(2) . .
O2 Mo1 O1 104.55(17) . .
O2 Mo1 O15 97.48(15) . .
O1 Mo1 O15 99.91(17) . .
O2 Mo1 O3 101.31(16) . .
O1 Mo1 O3 96.37(16) . .
O15 Mo1 O3 151.12(14) . .
O2 Mo1 O21 159.92(14) . .
O1 Mo1 O21 94.69(15) . .
O15 Mo1 O21 73.19(12) . .
O3 Mo1 O21 81.88(13) . .
O2 Mo1 O17 88.77(14) . .
O1 Mo1 O17 163.57(14) . .
O15 Mo1 O17 87.60(13) . .
O3 Mo1 O17 71.19(12) . .
O21 Mo1 O17 73.37(11) . .
O5 Mo2 O4 104.18(18) . .
O5 Mo2 O3 102.29(16) . .
O4 Mo2 O3 98.43(16) . .
O5 Mo2 O6 100.13(16) . .
O4 Mo2 O6 102.12(17) . .
O3 Mo2 O6 144.67(15) . .
O5 Mo2 O17 89.03(15) . .
O4 Mo2 O17 165.25(15) . .
O3 Mo2 O17 71.91(12) . .
O6 Mo2 O17 81.57(13) . .
O5 Mo2 O22 168.39(15) . .
O4 Mo2 O22 86.30(15) . .
O3 Mo2 O22 80.73(13) . .
O6 Mo2 O22 72.34(13) . .
O17 Mo2 O22 81.21(11) . .
O8 Mo3 O7 105.52(18) . .
O8 Mo3 O9 100.97(16) . .
O7 Mo3 O9 96.32(16) . .
O8 Mo3 O6 96.05(16) . .
O7 Mo3 O6 101.14(16) . .
O9 Mo3 O6 151.35(14) . .
O8 Mo3 O18 99.07(15) . .
O7 Mo3 O18 154.66(15) . .
O9 Mo3 O18 72.72(12) . .
O6 Mo3 O18 82.00(13) . .
O8 Mo3 O22 165.22(14) . .
O7 Mo3 O22 84.71(15) . .
O9 Mo3 O22 88.21(13) . .
O6 Mo3 O22 71.14(12) . .
O18 Mo3 O22 72.42(11) . .
O11 Mo4 O10 103.08(18) . .
O11 Mo4 O12 101.10(16) . .
O10 Mo4 O12 101.55(16) . .
O11 Mo4 O9 103.04(16) . .
O10 Mo4 O9 99.32(16) . .
O12 Mo4 O9 143.39(14) . .
O11 Mo4 O18 89.37(15) . .
O10 Mo4 O18 165.27(14) . .
O12 Mo4 O18 83.44(13) . .
O9 Mo4 O18 69.79(12) . .
O11 Mo4 O23 173.82(15) . .
O10 Mo4 O23 83.10(15) . .
O12 Mo4 O23 77.15(12) . .
O9 Mo4 O23 75.89(13) . .
O18 Mo4 O23 84.55(11) . .
O13 Mo5 O14 103.16(18) . .
O13 Mo5 O12 100.48(16) . .
O14 Mo5 O12 103.03(16) . .
O13 Mo5 O15 99.97(16) . .
O14 Mo5 O15 101.20(16) . .
O12 Mo5 O15 143.59(14) . .
O13 Mo5 O19 172.58(16) . .
O14 Mo5 O19 84.05(14) . .
O12 Mo5 O19 79.30(13) . .
O15 Mo5 O19 76.62(13) . .
O13 Mo5 O21 85.29(15) . .
O14 Mo5 O21 168.43(14) . .
O12 Mo5 O21 82.85(13) . .
O15 Mo5 O21 69.19(12) . .
O19 Mo5 O21 87.33(11) . .
N1 Cu1 N1 180.0 . 2_575
N1 Cu1 N2 84.98(18) . .
N1 Cu1 N2 95.02(19) 2_575 .
N1 Cu1 N2 95.02(19) . 2_575
N1 Cu1 N2 84.98(18) 2_575 2_575
N2 Cu1 N2 180.0 . 2_575
N1 Cu1 O2 96.80(15) . .
N1 Cu1 O2 83.20(15) 2_575 .
N2 Cu1 O2 90.76(14) . .
N2 Cu1 O2 89.24(14) 2_575 .
N4 Cu2 N4 180.000(1) 2_566 .
N4 Cu2 N3 97.9(3) 2_566 .
N4 Cu2 N3 82.1(3) . .
N4 Cu2 N3 82.1(3) 2_566 2_566
N4 Cu2 N3 97.9(3) . 2_566
N3 Cu2 N3 180.000(1) . 2_566
N4 Cu2 O1 95.3(2) 2_566 .
N4 Cu2 O1 84.7(2) . .
N3 Cu2 O1 97.11(18) . .
N3 Cu2 O1 82.89(18) 2_566 .
Mo1 O1 Cu2 135.4(2) . .
Mo1 O2 Cu1 136.49(19) . .
Mo2 O3 Mo1 122.70(16) . .
Mo2 O6 Mo3 125.81(17) . .
Mo3 O9 Mo4 121.31(16) . .
Mo5 O12 Mo4 151.3(2) . .
Mo1 O15 Mo5 123.79(16) . .
P1 O17 Mo2 124.90(18) . .
P1 O17 Mo1 129.86(18) . .
Mo2 O17 Mo1 93.93(11) . .
P1 O18 Mo3 128.77(19) . .
P1 O18 Mo4 134.98(19) . .
Mo3 O18 Mo4 96.17(11) . .
P1 O19 Mo5 120.77(16) . .
P2 O21 Mo1 131.2(2) . .
P2 O21 Mo5 133.1(2) . .
Mo1 O21 Mo5 93.42(11) . .
P2 O22 Mo2 124.74(19) . .
P2 O22 Mo3 126.12(19) . .
Mo2 O22 Mo3 90.69(11) . .
P2 O23 Mo4 119.13(16) . .
H1WA O1W H1WB 99.9(14) . .
H2WA O2W H2WB 95.7(14) . .
N1 C1 C2 108.9(5) . .
N1 C1 H1A 109.9 . .
C2 C1 H1A 109.9 . .
N1 C1 H1B 109.9 . .
C2 C1 H1B 109.9 . .
H1A C1 H1B 108.3 . .
N2 C2 C1 106.9(5) . .
N2 C2 H2A 110.3 . .
C1 C2 H2A 110.3 . .
N2 C2 H2B 110.3 . .
C1 C2 H2B 110.3 . .
H2A C2 H2B 108.6 . .
C4' C3 N3 115.3(8) . .
C4' C3 C4 37.9(7) . .
N3 C3 C4 100.2(7) . .
C4' C3 H3C 73.8 . .
N3 C3 H3C 111.7 . .
C4 C3 H3C 111.7 . .
C4' C3 H3D 127.2 . .
N3 C3 H3D 111.7 . .
C4 C3 H3D 111.7 . .
H3C C3 H3D 109.5 . .
N4 C4 C3 106.6(6) . .
N4 C4 H4A 110.4 . .
C3 C4 H4A 110.4 . .
N4 C4 H4B 110.4 . .
C3 C4 H4B 110.4 . .
H4A C4 H4B 108.6 . .
C3 C4' N4 113.3(11) . .
C3 C4' H4'A 108.9 . .
N4 C4' H4'A 108.9 . .
C3 C4' H4'B 108.9 . .
N4 C4' H4'B 108.9 . .
H4'A C4' H4'B 107.7 . .
N5 C5 C6 113.1(4) . .
N5 C5 H5A 109.0 . .
C6 C5 H5A 109.0 . .
N5 C5 H5B 109.0 . .
C6 C5 H5B 109.0 . .
H5A C5 H5B 107.8 . .
N6 C6 C5 115.0(4) . .
N6 C6 H6A 108.5 . .
C5 C6 H6A 108.5 . .
N6 C6 H6B 108.5 . .
C5 C6 H6B 108.5 . .
H6A C6 H6B 107.5 . .
C1 N1 Cu1 108.1(3) . .
C1 N1 H1C 110.1 . .
Cu1 N1 H1C 110.1 . .
C1 N1 H1D 110.1 . .
Cu1 N1 H1D 110.1 . .
H1C N1 H1D 108.4 . .
C2 N2 Cu1 108.7(3) . .
C2 N2 H2C 110.0 . .
Cu1 N2 H2C 110.0 . .
C2 N2 H2D 110.0 . .
Cu1 N2 H2D 110.0 . .
H2C N2 H2D 108.3 . .
C3 N3 Cu2 112.0(4) . .
C3 N3 H3A 109.2 . .
Cu2 N3 H3A 109.2 . .
C3 N3 H3B 109.2 . .
Cu2 N3 H3B 109.2 . .
H3A N3 H3B 107.9 . .
C4 N4 C4' 40.8(7) . .
C4 N4 Cu2 111.2(7) . .
C4' N4 Cu2 107.9(6) . .
C4 N4 H4C 109.4 . .
C4' N4 H4C 72.9 . .
Cu2 N4 H4C 109.4 . .
C4 N4 H4D 109.4 . .
C4' N4 H4D 139.6 . .
Cu2 N4 H4D 109.4 . .
H4C N4 H4D 108.0 . .
C5 N5 H5C 109.5 . .
C5 N5 H5D 109.5 . .
H5C N5 H5D 109.5 . .
C5 N5 H5E 109.5 . .
H5C N5 H5E 109.5 . .
H5D N5 H5E 109.5 . .
C6 N6 H6C 109.5 . .
C6 N6 H6D 109.5 . .
H6C N6 H6D 109.5 . .
C6 N6 H6E 109.5 . .
H6C N6 H6E 109.5 . .
H6D N6 H6E 109.5 . .

loop_
_geom_bond_atom_site_label_1
_geom_bond_atom_site_label_2
_geom_bond_distance
_geom_bond_site_symmetry_2
P1 O19 1.515(3) .
P1 O16 1.526(3) .
P1 O17 1.547(3) .
P1 O18 1.549(3) .
P2 O23 1.518(4) .
P2 O21 1.527(3) .
P2 O22 1.540(4) .
P2 O20 1.561(4) .
Mo1 O2 1.703(3) .
Mo1 O1 1.709(4) .
Mo1 O15 1.921(3) .
Mo1 O3 1.931(3) .
Mo1 O21 2.247(3) .
Mo1 O17 2.313(3) .
Mo2 O5 1.702(3) .
Mo2 O4 1.715(3) .
Mo2 O3 1.909(3) .
Mo2 O6 1.910(3) .
Mo2 O17 2.297(3) .
Mo2 O22 2.391(3) .
Mo3 O8 1.704(4) .
Mo3 O7 1.709(3) .
Mo3 O9 1.918(3) .
Mo3 O6 1.938(3) .
Mo3 O18 2.188(3) .
Mo3 O22 2.424(3) .
Mo4 O11 1.698(3) .
Mo4 O10 1.712(3) .
Mo4 O12 1.911(3) .
Mo4 O9 1.925(3) .
Mo4 O18 2.312(3) .
Mo4 O23 2.386(3) .
Mo5 O13 1.702(3) .
Mo5 O14 1.720(3) .
Mo5 O12 1.902(3) .
Mo5 O15 1.929(3) .
Mo5 O19 2.294(3) .
Mo5 O21 2.415(3) .
Cu1 N1 2.005(5) .
Cu1 N1 2.005(5) 2_575
Cu1 N2 2.012(5) .
Cu1 N2 2.012(5) 2_575
Cu1 O2 2.502(3) .
Cu2 N4 2.031(6) 2_566
Cu2 N4 2.031(6) .
Cu2 N3 2.044(6) .
Cu2 N3 2.044(6) 2_566
Cu2 O1 2.510(4) .
O1W H1WA 0.818(8) .
O1W H1WB 0.818(9) .
O2W H2WA 0.804(8) .
O2W H2WB 0.827(8) .
C1 N1 1.471(7) .
C1 C2 1.502(9) .
C1 H1A 0.9700 .
C1 H1B 0.9700 .
C2 N2 1.489(8) .
C2 H2A 0.9700 .
C2 H2B 0.9700 .
C3 C4' 1.408(15) .
C3 N3 1.467(10) .
C3 C4 1.677(14) .
C3 H3C 0.9700 .
C3 H3D 0.9700 .
C4 N4 1.393(14) .
C4 H4A 0.9700 .
C4 H4B 0.9700 .
C4' N4 1.544(15) .
C4' H4'A 0.9700 .
C4' H4'B 0.9700 .
C5 N5 1.482(7) .
C5 C6 1.514(7) .
C5 H5A 0.9700 .
C5 H5B 0.9700 .
C6 N6 1.484(7) .
C6 H6A 0.9700 .
C6 H6B 0.9700 .
N1 H1C 0.9000 .
N1 H1D 0.9000 .
N2 H2C 0.9000 .
N2 H2D 0.9000 .
N3 H3A 0.9000 .
N3 H3B 0.9000 .
N4 H4C 0.9000 .
N4 H4D 0.9000 .
N5 H5C 0.8900 .
N5 H5D 0.8900 .
N5 H5E 0.8900 .
N6 H6C 0.8900 .
N6 H6D 0.8900 .
N6 H6E 0.8900 .
